data_2312650
loop_
_publ_author_name
'Mohana, Marimuthu'
'Gomathi, Sundaramoorthy'
'Thomas Muthiah, Packianathan'
'Butcher, Ray J.'

_publ_section_title
;
 Structural insights into supramolecular interactions in isostructural
 salts of 2,4,6-triaminopyrimidinium with various heterocyclic
 carboxylates.
;
_journal_coeditor_code OV3176
_journal_issue 'Pt 11'
_journal_name_full 'Acta crystallographica. Section C, Structural chemistry'
_journal_page_first 734
_journal_page_last 741
_journal_paper_doi 10.1107/S2053229624008787
_journal_volume 80
_journal_year 2024
_chemical_formula_iupac 'C4 H8 N5 +, C10 H8 N O2 -'
_chemical_formula_moiety 'C4 H8 N5 +, C10 H8 N O2 -'
_chemical_formula_sum 'C14 H16 N6 O2'
_chemical_formula_weight 300.33
_chemical_name_systematic
;
2,4,6-Triaminopyrimidinium 2-(indol-3-yl)acetate
;
_space_group_crystal_system triclinic
_space_group_IT_number 2
_space_group_name_Hall '-P 1'
_space_group_name_H-M_alt 'P -1'
_atom_sites_solution_hydrogens mixed
_atom_sites_solution_primary dual
_atom_sites_solution_secondary difmap
_audit_creation_method SHELXL-2019/3
_cell_angle_alpha 69.595(9)
_cell_angle_beta 73.659(11)
_cell_angle_gamma 74.862(9)
_cell_formula_units_Z 4
_cell_length_a 11.5487(14)
_cell_length_b 11.5859(10)
_cell_length_c 11.9737(15)
_cell_measurement_reflns_used 7851
_cell_measurement_temperature 120(2)
_cell_measurement_theta_max 31.3
_cell_measurement_theta_min 2.9
_cell_volume 1417.0(3)
_computing_cell_refinement
;
CrysAlis PRO (Agilent, 2014)
;
_computing_data_collection
;
CrysAlis PRO (Agilent, 2014)
;
_computing_data_reduction
;
CrysAlis PRO (Agilent, 2014)
;
_computing_molecular_graphics
;
PLATON (Spek, 2020), Mercury (Macrae <i>et al.</i>, 2020)
and POVRay (Cason, 2004)
;
_computing_publication_material
;
PLATON (Spek, 2020) and publCIF (Westrip, 2010)
;
_computing_structure_refinement
;
SHELXL2016 (Sheldrick, 2015b)
;
_computing_structure_solution
;
SHELXT2014 (Sheldrick, 2015a)
;
_diffrn_ambient_temperature 120(2)
_diffrn_detector_area_resol_mean 10.6501
_diffrn_measured_fraction_theta_full 0.996
_diffrn_measured_fraction_theta_max 0.996
_diffrn_measurement_device_type 'Agilent SuperNova Dual Source diffractometer with an Atlas detector'
_diffrn_measurement_method '\w scans'
_diffrn_radiation_type MoK\a
_diffrn_radiation_wavelength 0.71073
_diffrn_reflns_av_R_equivalents 0.0524
_diffrn_reflns_av_unetI/netI 0.0976
_diffrn_reflns_limit_h_max 12
_diffrn_reflns_limit_h_min -15
_diffrn_reflns_limit_k_max 15
_diffrn_reflns_limit_k_min -15
_diffrn_reflns_limit_l_max 15
_diffrn_reflns_limit_l_min -15
_diffrn_reflns_number 13004
_diffrn_reflns_theta_full 25.242
_diffrn_reflns_theta_max 28.281
_diffrn_reflns_theta_min 2.898
_diffrn_source 'SuperNova (Mo) X-ray Source'
_exptl_absorpt_coefficient_mu 0.100
_exptl_absorpt_correction_T_max 0.988
_exptl_absorpt_correction_T_min 0.954
_exptl_absorpt_correction_type multi-scan
_exptl_absorpt_process_details
;
(CrysAlis PRO; Agilent, 2014)
;
_exptl_crystal_colour colourless
_exptl_crystal_density_diffrn 1.408
_exptl_crystal_density_method 'not measured'
_exptl_crystal_description block
_exptl_crystal_F_000 632
_exptl_crystal_size_max 0.480
_exptl_crystal_size_mid 0.230
_exptl_crystal_size_min 0.120
_refine_diff_density_max 0.239
_refine_diff_density_min -0.269
_refine_ls_extinction_method none
_refine_ls_goodness_of_fit_ref 1.030
_refine_ls_hydrogen_treatment mixed
_refine_ls_matrix_type full
_refine_ls_number_parameters 461
_refine_ls_number_reflns 7007
_refine_ls_number_restraints 0
_refine_ls_restrained_S_all 1.030
_refine_ls_R_factor_all 0.1097
_refine_ls_R_factor_gt 0.0620
_refine_ls_shift/su_max 0.000
_refine_ls_shift/su_mean 0.000
_refine_ls_structure_factor_coef Fsqd
_refine_ls_weighting_details 'w=1/[\s^2^(Fo^2^)+(0.0448P)^2^] where P=(Fo^2^+2Fc^2^)/3'
_refine_ls_weighting_scheme calc
_refine_ls_wR_factor_gt 0.1187
_refine_ls_wR_factor_ref 0.1448
_reflns_number_gt 4307
_reflns_number_total 7007
_reflns_threshold_expression 'I > 2\s(I)'
_cod_data_source_file ov3176sup1.cif
_cod_data_source_block II
_cod_depositor_comments 'Adding full bibliography for 2312649--2312652.cif.'
_cod_database_code 2312650
_cod_database_fobs_code 2312650
_shelx_space_group_comment
;
The symmetry employed for this shelxl refinement is uniquely defined
by the following loop, which should always be used as a source of
symmetry information in preference to the above space-group names.
They are only intended as comments.
;
_shelx_estimated_absorpt_t_min 0.954
_shelx_estimated_absorpt_t_max 0.988

loop_
_space_group_symop_operation_xyz
'x, y, z'
'-x, -y, -z'

loop_
_atom_site_type_symbol
_atom_site_label
_atom_site_fract_x
_atom_site_fract_y
_atom_site_fract_z
_atom_site_U_iso_or_equiv
_atom_site_adp_type
_atom_site_calc_flag
_atom_site_occupancy
_atom_site_disorder_assembly
_atom_site_disorder_group
N N1A 0.63615(16) 0.30030(18) 0.62051(17) 0.0208(4) Uani d 1 . .
H H1A 0.644(3) 0.392(3) 0.577(3) 0.061(9) Uiso d 1 . .
N N2A 0.63925(19) 0.2710(2) 0.43978(19) 0.0257(5) Uani d 1 . .
H H2A 0.629(2) 0.228(2) 0.398(2) 0.031(7) Uiso d 1 . .
H H2B 0.660(2) 0.347(3) 0.399(3) 0.043(8) Uiso d 1 . .
N N3A 0.60521(16) 0.10818(17) 0.61650(17) 0.0209(4) Uani d 1 . .
N N4A 0.5679(2) -0.04931(19) 0.7937(2) 0.0310(5) Uani d 1 . .
H H4A 0.548(3) -0.085(3) 0.749(3) 0.050(9) Uiso d 1 . .
H H4B 0.559(3) -0.082(3) 0.874(3) 0.070(11) Uiso d 1 . .
N N5A 0.64327(19) 0.3363(2) 0.7959(2) 0.0270(5) Uani d 1 . .
H H5D 0.665(3) 0.410(3) 0.749(3) 0.056(10) Uiso d 1 . .
H H5C 0.642(2) 0.309(3) 0.878(3) 0.048(8) Uiso d 1 . .
C C2A 0.62629(19) 0.2243(2) 0.5595(2) 0.0211(5) Uani d 1 . .
C C4A 0.5935(2) 0.0661(2) 0.7390(2) 0.0233(5) Uani d 1 . .
C C5A 0.6072(2) 0.1376(2) 0.8060(2) 0.0243(5) Uani d 1 . .
H H5A 0.601031 0.105141 0.891712 0.029 Uiso calc 1 . .
C C6A 0.6300(2) 0.2565(2) 0.7435(2) 0.0220(5) Uani d 1 . .
N N1B 0.65132(18) 0.61064(17) -0.10067(16) 0.0211(4) Uani d 1 . .
H H1B 0.563(3) 0.649(3) -0.085(3) 0.060(9) Uiso d 1 . .
N N2B 0.6484(2) 0.5680(2) 0.10206(18) 0.0258(5) Uani d 1 . .
H H2C 0.685(3) 0.548(3) 0.167(3) 0.060(9) Uiso d 1 . .
H H2D 0.566(2) 0.593(2) 0.113(2) 0.037(7) Uiso d 1 . .
N N3B 0.83497(16) 0.53634(17) -0.02755(16) 0.0225(4) Uani d 1 . .
N N4B 1.01985(18) 0.5148(2) -0.1620(2) 0.0297(5) Uani d 1 . .
H H4C 1.059(2) 0.500(2) -0.101(2) 0.031(7) Uiso d 1 . .
H H4D 1.064(3) 0.529(3) -0.238(3) 0.047(8) Uiso d 1 . .
N N5B 0.6422(2) 0.6387(2) -0.29810(19) 0.0262(5) Uani d 1 . .
H H5F 0.679(2) 0.637(2) -0.377(3) 0.037(7) Uiso d 1 . .
H H5E 0.570(3) 0.680(3) -0.285(3) 0.046(9) Uiso d 1 . .
C C2B 0.7144(2) 0.5707(2) -0.0094(2) 0.0213(5) Uani d 1 . .
C C4B 0.8970(2) 0.5428(2) -0.1444(2) 0.0229(5) Uani d 1 . .
C C5B 0.8378(2) 0.5737(2) -0.2402(2) 0.0248(5) Uani d 1 . .
H H5B 0.882802 0.570268 -0.319063 0.030 Uiso calc 1 . .
C C6B 0.7124(2) 0.6094(2) -0.2174(2) 0.0226(5) Uani d 1 . .
O O1A 0.67827(15) 0.53560(14) 0.50482(14) 0.0267(4) Uani d 1 . .
O O2A 0.72548(14) 0.49730(14) 0.32602(14) 0.0264(4) Uani d 1 . .
N N6A 0.72289(18) 0.92150(18) 0.48589(18) 0.0260(5) Uani d 1 . .
H H6A 0.687(3) 0.984(3) 0.520(3) 0.056(9) Uiso d 1 . .
C C7A 0.6674(2) 0.8778(2) 0.4250(2) 0.0246(5) Uani d 1 . .
H H7A 0.587994 0.912863 0.407782 0.029 Uiso calc 1 . .
C C8A 0.7420(2) 0.7773(2) 0.3929(2) 0.0215(5) Uani d 1 . .
C C9A 0.8515(2) 0.7565(2) 0.4361(2) 0.0213(5) Uani d 1 . .
C C10A 0.9621(2) 0.6692(2) 0.4327(2) 0.0287(5) Uani d 1 . .
H H10A 0.974438 0.604622 0.396544 0.034 Uiso calc 1 . .
C C11A 1.0518(2) 0.6783(2) 0.4822(2) 0.0370(6) Uani d 1 . .
H H11A 1.126927 0.620103 0.478996 0.044 Uiso calc 1 . .
C C12A 1.0347(2) 0.7718(3) 0.5372(2) 0.0396(7) Uani d 1 . .
H H12A 1.098518 0.775944 0.570598 0.048 Uiso calc 1 . .
C C13A 0.9274(2) 0.8579(2) 0.5438(2) 0.0332(6) Uani d 1 . .
H H13A 0.915715 0.921144 0.581422 0.040 Uiso calc 1 . .
C C14A 0.8365(2) 0.8488(2) 0.4933(2) 0.0251(5) Uani d 1 . .
C C15A 0.7189(2) 0.7050(2) 0.3221(2) 0.0234(5) Uani d 1 . .
H H15B 0.786892 0.706469 0.249761 0.028 Uiso calc 1 . .
H H15A 0.642586 0.748720 0.292155 0.028 Uiso calc 1 . .
C C16A 0.7070(2) 0.5694(2) 0.3902(2) 0.0211(5) Uani d 1 . .
O O1B 0.40872(14) 0.71706(16) -0.05616(15) 0.0301(4) Uani d 1 . .
O O2B 0.42128(15) 0.79833(15) -0.25663(14) 0.0294(4) Uani d 1 . .
N N6B 0.0357(2) 0.8516(2) 0.1637(2) 0.0315(5) Uani d 1 . .
H H6B -0.013(3) 0.833(3) 0.233(3) 0.052(9) Uiso d 1 . .
C C7B 0.0746(2) 0.7887(2) 0.0777(2) 0.0286(6) Uani d 1 . .
H H7B 0.046635 0.716292 0.083241 0.034 Uiso calc 1 . .
C C8B 0.1587(2) 0.8451(2) -0.0164(2) 0.0246(5) Uani d 1 . .
C C9B 0.1726(2) 0.9511(2) 0.0113(2) 0.0231(5) Uani d 1 . .
C C10B 0.2421(2) 1.0462(2) -0.0491(2) 0.0288(5) Uani d 1 . .
H H10B 0.295011 1.048856 -0.126424 0.035 Uiso calc 1 . .
C C11B 0.2321(2) 1.1357(2) 0.0060(2) 0.0357(6) Uani d 1 . .
H H11B 0.278486 1.200916 -0.034338 0.043 Uiso calc 1 . .
C C12B 0.1546(3) 1.1328(2) 0.1208(2) 0.0370(7) Uani d 1 . .
H H12B 0.150596 1.195287 0.156885 0.044 Uiso calc 1 . .
C C13B 0.0848(2) 1.0410(2) 0.1814(2) 0.0332(6) Uani d 1 . .
H H13B 0.031985 1.039132 0.258598 0.040 Uiso calc 1 . .
C C14B 0.0942(2) 0.9514(2) 0.1258(2) 0.0257(5) Uani d 1 . .
C C15B 0.2217(2) 0.8090(2) -0.1297(2) 0.0298(6) Uani d 1 . .
H H15C 0.201125 0.880232 -0.200565 0.036 Uiso calc 1 . .
H H15D 0.188453 0.737884 -0.128431 0.036 Uiso calc 1 . .
C C16B 0.3608(2) 0.7721(2) -0.1485(2) 0.0241(5) Uani d 1 . .

loop_
_atom_site_aniso_label
_atom_site_aniso_U_11
_atom_site_aniso_U_22
_atom_site_aniso_U_33
_atom_site_aniso_U_12
_atom_site_aniso_U_13
_atom_site_aniso_U_23
N1A 0.0267(10) 0.0215(10) 0.0165(10) -0.0068(8) -0.0043(8) -0.0070(9)
N2A 0.0391(12) 0.0241(11) 0.0186(11) -0.0118(9) -0.0078(9) -0.0062(10)
N3A 0.0253(10) 0.0191(10) 0.0198(10) -0.0055(8) -0.0070(8) -0.0045(8)
N4A 0.0458(13) 0.0213(11) 0.0286(13) -0.0140(10) -0.0124(11) -0.0012(10)
N5A 0.0380(12) 0.0285(12) 0.0190(11) -0.0115(10) -0.0070(9) -0.0078(10)
C2A 0.0185(11) 0.0251(12) 0.0211(12) -0.0017(9) -0.0062(9) -0.0085(10)
C4A 0.0240(11) 0.0221(12) 0.0236(13) -0.0031(9) -0.0071(10) -0.0056(10)
C5A 0.0280(12) 0.0264(12) 0.0187(12) -0.0068(10) -0.0076(10) -0.0035(10)
C6A 0.0218(11) 0.0259(12) 0.0185(12) -0.0029(9) -0.0041(9) -0.0080(10)
N1B 0.0263(10) 0.0227(10) 0.0140(10) -0.0027(8) -0.0049(8) -0.0058(8)
N2B 0.0245(11) 0.0371(12) 0.0141(10) -0.0041(9) -0.0030(9) -0.0075(9)
N3B 0.0227(10) 0.0259(10) 0.0190(10) -0.0029(8) -0.0033(8) -0.0088(9)
N4B 0.0247(11) 0.0401(13) 0.0206(12) -0.0017(9) -0.0027(9) -0.0093(10)
N5B 0.0294(11) 0.0344(12) 0.0159(11) -0.0025(10) -0.0065(9) -0.0098(10)
C2B 0.0297(12) 0.0193(11) 0.0161(12) -0.0043(9) -0.0059(10) -0.0062(10)
C4B 0.0271(12) 0.0178(11) 0.0219(12) -0.0021(9) -0.0035(10) -0.0061(10)
C5B 0.0315(13) 0.0252(12) 0.0159(12) -0.0024(10) -0.0046(10) -0.0064(10)
C6B 0.0329(12) 0.0184(11) 0.0172(12) -0.0050(10) -0.0064(10) -0.0050(10)
O1A 0.0415(10) 0.0238(9) 0.0144(8) -0.0099(7) -0.0042(7) -0.0036(7)
O2A 0.0396(10) 0.0257(9) 0.0167(8) -0.0070(7) -0.0066(7) -0.0084(7)
N6A 0.0299(11) 0.0226(10) 0.0296(12) -0.0020(9) -0.0098(9) -0.0119(10)
C7A 0.0245(12) 0.0260(12) 0.0234(13) -0.0046(10) -0.0090(10) -0.0045(11)
C8A 0.0265(12) 0.0208(11) 0.0165(11) -0.0043(9) -0.0043(9) -0.0047(10)
C9A 0.0254(11) 0.0203(11) 0.0160(11) -0.0058(9) -0.0024(9) -0.0031(10)
C10A 0.0285(13) 0.0258(13) 0.0233(13) -0.0030(10) -0.0009(10) -0.0019(11)
C11A 0.0237(13) 0.0387(15) 0.0350(15) -0.0033(11) -0.0069(11) 0.0046(13)
C12A 0.0319(14) 0.0469(17) 0.0380(16) -0.0142(13) -0.0166(12) 0.0023(14)
C13A 0.0395(14) 0.0345(14) 0.0320(15) -0.0163(12) -0.0146(12) -0.0051(12)
C14A 0.0287(12) 0.0238(12) 0.0213(12) -0.0062(10) -0.0075(10) -0.0022(10)
C15A 0.0313(12) 0.0210(12) 0.0160(12) -0.0055(10) -0.0065(10) -0.0015(10)
C16A 0.0236(11) 0.0224(12) 0.0168(12) -0.0037(9) -0.0061(9) -0.0042(10)
O1B 0.0285(9) 0.0409(10) 0.0217(9) -0.0009(8) -0.0093(7) -0.0109(8)
O2B 0.0332(9) 0.0361(10) 0.0205(9) -0.0049(8) -0.0072(7) -0.0101(8)
N6B 0.0304(12) 0.0353(12) 0.0240(12) -0.0096(10) -0.0029(10) -0.0025(10)
C7B 0.0299(13) 0.0224(12) 0.0332(14) -0.0055(10) -0.0097(11) -0.0053(12)
C8B 0.0241(12) 0.0253(12) 0.0253(13) -0.0040(10) -0.0104(10) -0.0049(11)
C9B 0.0240(12) 0.0246(12) 0.0189(12) -0.0047(10) -0.0080(10) -0.0013(10)
C10B 0.0338(13) 0.0287(13) 0.0235(13) -0.0072(11) -0.0101(11) -0.0029(11)
C11B 0.0481(16) 0.0291(14) 0.0332(15) -0.0159(12) -0.0158(13) -0.0009(12)
C12B 0.0497(16) 0.0307(14) 0.0370(16) -0.0028(13) -0.0191(13) -0.0131(13)
C13B 0.0360(14) 0.0384(15) 0.0253(14) -0.0009(12) -0.0117(11) -0.0095(12)
C14B 0.0254(12) 0.0264(12) 0.0233(13) -0.0030(10) -0.0089(10) -0.0031(11)
C15B 0.0326(13) 0.0321(14) 0.0302(14) -0.0050(11) -0.0135(11) -0.0110(12)
C16B 0.0293(12) 0.0246(12) 0.0235(13) -0.0038(10) -0.0077(10) -0.0125(11)

loop_
_atom_type_symbol
_atom_type_description
_atom_type_scat_dispersion_real
_atom_type_scat_dispersion_imag
_atom_type_scat_source
C C 0.0033 0.0016 'International Tables Vol C Tables 4.2.6.8 and 6.1.1.4'
H H 0.0000 0.0000 'International Tables Vol C Tables 4.2.6.8 and 6.1.1.4'
N N 0.0061 0.0033 'International Tables Vol C Tables 4.2.6.8 and 6.1.1.4'
O O 0.0106 0.0060 'International Tables Vol C Tables 4.2.6.8 and 6.1.1.4'

loop_
_geom_angle_atom_site_label_1
_geom_angle_atom_site_label_2
_geom_angle_atom_site_label_3
_geom_angle_site_symmetry_1
_geom_angle_site_symmetry_3
_geom_angle
_geom_angle_publ_flag
C6A N1A C2A . . 120.4(2) ?
C6A N1A H1A . . 118.2(16) ?
C2A N1A H1A . . 121.4(16) ?
C2A N2A H2A . . 120.0(17) ?
C2A N2A H2B . . 121.5(17) ?
H2A N2A H2B . . 118(2) ?
C2A N3A C4A . . 117.74(18) ?
C4A N4A H4A . . 117(2) ?
C4A N4A H4B . . 120(2) ?
H4A N4A H4B . . 122(3) ?
C6A N5A H5D . . 119.9(18) ?
C6A N5A H5C . . 118.6(17) ?
H5D N5A H5C . . 121(2) ?
N2A C2A N3A . . 120.83(19) ?
N2A C2A N1A . . 116.9(2) ?
N3A C2A N1A . . 122.2(2) ?
N4A C4A N3A . . 116.1(2) ?
N4A C4A C5A . . 121.2(2) ?
N3A C4A C5A . . 122.7(2) ?
C6A C5A C4A . . 117.6(2) ?
C6A C5A H5A . . 121.2 ?
C4A C5A H5A . . 121.2 ?
N5A C6A N1A . . 116.6(2) ?
N5A C6A C5A . . 124.2(2) ?
N1A C6A C5A . . 119.25(19) ?
C2B N1B C6B . . 120.10(19) ?
C2B N1B H1B . . 119.8(17) ?
C6B N1B H1B . . 119.8(17) ?
C2B N2B H2C . . 121.6(19) ?
C2B N2B H2D . . 119.6(16) ?
H2C N2B H2D . . 119(2) ?
C2B N3B C4B . . 117.06(19) ?
C4B N4B H4C . . 121.3(15) ?
C4B N4B H4D . . 119.0(18) ?
H4C N4B H4D . . 118(2) ?
C6B N5B H5F . . 119.3(16) ?
C6B N5B H5E . . 119.6(19) ?
H5F N5B H5E . . 118(3) ?
N3B C2B N2B . . 120.2(2) ?
N3B C2B N1B . . 123.1(2) ?
N2B C2B N1B . . 116.7(2) ?
N4B C4B N3B . . 116.1(2) ?
N4B C4B C5B . . 121.2(2) ?
N3B C4B C5B . . 122.7(2) ?
C6B C5B C4B . . 118.0(2) ?
C6B C5B H5B . . 121.0 ?
C4B C5B H5B . . 121.0 ?
N5B C6B C5B . . 125.3(2) ?
N5B C6B N1B . . 116.0(2) ?
C5B C6B N1B . . 118.6(2) ?
C14A N6A C7A . . 108.55(18) ?
C14A N6A H6A . . 126.1(18) ?
C7A N6A H6A . . 125.1(18) ?
C8A C7A N6A . . 110.5(2) ?
C8A C7A H7A . . 124.7 ?
N6A C7A H7A . . 124.7 ?
C7A C8A C9A . . 106.24(18) ?
C7A C8A C15A . . 127.8(2) ?
C9A C8A C15A . . 125.91(18) ?
C10A C9A C14A . . 118.1(2) ?
C10A C9A C8A . . 134.68(19) ?
C14A C9A C8A . . 107.17(18) ?
C11A C10A C9A . . 119.3(2) ?
C11A C10A H10A . . 120.4 ?
C9A C10A H10A . . 120.4 ?
C10A C11A C12A . . 121.2(2) ?
C10A C11A H11A . . 119.4 ?
C12A C11A H11A . . 119.4 ?
C13A C12A C11A . . 121.3(2) ?
C13A C12A H12A . . 119.4 ?
C11A C12A H12A . . 119.4 ?
C12A C13A C14A . . 117.5(2) ?
C12A C13A H13A . . 121.3 ?
C14A C13A H13A . . 121.3 ?
N6A C14A C13A . . 129.9(2) ?
N6A C14A C9A . . 107.49(19) ?
C13A C14A C9A . . 122.6(2) ?
C8A C15A C16A . . 116.09(19) ?
C8A C15A H15B . . 108.3 ?
C16A C15A H15B . . 108.3 ?
C8A C15A H15A . . 108.3 ?
C16A C15A H15A . . 108.3 ?
H15B C15A H15A . . 107.4 ?
O1A C16A O2A . . 124.0(2) ?
O1A C16A C15A . . 119.41(18) ?
O2A C16A C15A . . 116.63(19) ?
C14B N6B C7B . . 109.2(2) ?
C14B N6B H6B . . 122(2) ?
C7B N6B H6B . . 129(2) ?
C8B C7B N6B . . 110.1(2) ?
C8B C7B H7B . . 124.9 ?
N6B C7B H7B . . 124.9 ?
C7B C8B C9B . . 106.56(19) ?
C7B C8B C15B . . 127.6(2) ?
C9B C8B C15B . . 125.8(2) ?
C10B C9B C14B . . 118.8(2) ?
C10B C9B C8B . . 134.3(2) ?
C14B C9B C8B . . 106.8(2) ?
C11B C10B C9B . . 118.5(2) ?
C11B C10B H10B . . 120.8 ?
C9B C10B H10B . . 120.8 ?
C10B C11B C12B . . 121.5(2) ?
C10B C11B H11B . . 119.3 ?
C12B C11B H11B . . 119.2 ?
C13B C12B C11B . . 121.0(2) ?
C13B C12B H12B . . 119.5 ?
C11B C12B H12B . . 119.5 ?
C12B C13B C14B . . 117.5(2) ?
C12B C13B H13B . . 121.2 ?
C14B C13B H13B . . 121.2 ?
N6B C14B C13B . . 130.1(2) ?
N6B C14B C9B . . 107.3(2) ?
C13B C14B C9B . . 122.6(2) ?
C8B C15B C16B . . 115.32(19) ?
C8B C15B H15C . . 108.4 ?
C16B C15B H15C . . 108.4 ?
C8B C15B H15D . . 108.4 ?
C16B C15B H15D . . 108.4 ?
H15C C15B H15D . . 107.5 ?
O2B C16B O1B . . 124.0(2) ?
O2B C16B C15B . . 117.0(2) ?
O1B C16B C15B . . 119.0(2) ?

loop_
_geom_bond_atom_site_label_1
_geom_bond_atom_site_label_2
_geom_bond_site_symmetry_2
_geom_bond_distance
_geom_bond_publ_flag
N1A C6A . 1.367(3) ?
N1A C2A . 1.368(3) ?
N1A H1A . 1.03(3) ?
N2A C2A . 1.323(3) ?
N2A H2A . 0.87(2) ?
N2A H2B . 0.91(3) ?
N3A C2A . 1.331(3) ?
N3A C4A . 1.353(3) ?
N4A C4A . 1.338(3) ?
N4A H4A . 0.88(3) ?
N4A H4B . 0.89(4) ?
N5A C6A . 1.343(3) ?
N5A H5D . 0.90(3) ?
N5A H5C . 0.91(3) ?
C4A C5A . 1.401(3) ?
C5A C6A . 1.373(3) ?
C5A H5A . 0.9500 ?
N1B C2B . 1.363(3) ?
N1B C6B . 1.380(3) ?
N1B H1B . 0.99(3) ?
N2B C2B . 1.332(3) ?
N2B H2C . 0.92(3) ?
N2B H2D . 0.90(3) ?
N3B C2B . 1.321(3) ?
N3B C4B . 1.366(3) ?
N4B C4B . 1.342(3) ?
N4B H4C . 0.91(3) ?
N4B H4D . 0.89(3) ?
N5B C6B . 1.333(3) ?
N5B H5F . 0.92(3) ?
N5B H5E . 0.85(3) ?
C4B C5B . 1.393(3) ?
C5B C6B . 1.373(3) ?
C5B H5B . 0.9500 ?
O1A C16A . 1.258(3) ?
O2A C16A . 1.264(2) ?
N6A C14A . 1.369(3) ?
N6A C7A . 1.374(3) ?
N6A H6A . 0.91(3) ?
C7A C8A . 1.358(3) ?
C7A H7A . 0.9500 ?
C8A C9A . 1.430(3) ?
C8A C15A . 1.494(3) ?
C9A C10A . 1.408(3) ?
C9A C14A . 1.411(3) ?
C10A C11A . 1.372(3) ?
C10A H10A . 0.9500 ?
C11A C12A . 1.400(4) ?
C11A H11A . 0.9500 ?
C12A C13A . 1.375(4) ?
C12A H12A . 0.9500 ?
C13A C14A . 1.392(3) ?
C13A H13A . 0.9500 ?
C15A C16A . 1.519(3) ?
C15A H15B . 0.9900 ?
C15A H15A . 0.9900 ?
O1B C16B . 1.266(3) ?
O2B C16B . 1.259(3) ?
N6B C14B . 1.368(3) ?
N6B C7B . 1.373(3) ?
N6B H6B . 0.86(3) ?
C7B C8B . 1.357(3) ?
C7B H7B . 0.9500 ?
C8B C9B . 1.437(3) ?
C8B C15B . 1.491(3) ?
C9B C10B . 1.400(3) ?
C9B C14B . 1.415(3) ?
C10B C11B . 1.377(3) ?
C10B H10B . 0.9500 ?
C11B C12B . 1.407(4) ?
C11B H11B . 0.9500 ?
C12B C13B . 1.375(4) ?
C12B H12B . 0.9500 ?
C13B C14B . 1.383(3) ?
C13B H13B . 0.9500 ?
C15B C16B . 1.524(3) ?
C15B H15C . 0.9900 ?
C15B H15D . 0.9900 ?

loop_
_geom_hbond_atom_site_label_D
_geom_hbond_atom_site_label_H
_geom_hbond_atom_site_label_A
_geom_hbond_site_symmetry_A
_geom_hbond_distance_DH
_geom_hbond_distance_HA
_geom_hbond_distance_DA
_geom_hbond_angle_DHA
_geom_hbond_publ_flag
N1A H1A O1A . 1.02(3) 1.68(3) 2.696(3) 172(3) yes
N1B H1B O1B . 0.99(4) 1.74(4) 2.733(3) 179(5) yes
N2A H2A O2B 2_665 0.87(2) 2.07(2) 2.886(2) 156(2) yes
N2A H2B O2A . 0.91(3) 1.90(3) 2.798(3) 171(3) yes
N4A H4A O2B 1_546 0.88(3) 2.27(3) 3.037(3) 146(3) yes
N5A H5D N5B 1_556 0.90(3) 2.47(3) 3.282(3) 152(2) yes
N5A H5C O1B 2_666 0.91(3) 1.98(3) 2.873(3) 163(2) yes
N1B H1B O1B . 0.99(3) 1.74(3) 2.733(2) 179(3) yes
N2B H2C O2A . 0.92(3) 1.94(3) 2.844(3) 167(3) yes
N2B H2D N5A 2_666 0.90(3) 2.41(3) 3.278(3) 161(2) yes
N4B H4C N3B 2_765 0.91(3) 2.09(3) 3.000(3) 174(2) yes
N4B H4D O2A 2_765 0.89(3) 2.34(3) 3.042(3) 135(2) yes
N5B H5F O1A 1_554 0.92(3) 2.14(2) 2.885(2) 138(2) yes
N5B H5E O2B . 0.85(3) 1.93(3) 2.764(3) 169(3) yes
N6A H6A N3A 1_565 0.91(3) 2.03(3) 2.932(2) 173(3) yes

loop_
_geom_torsion_atom_site_label_1
_geom_torsion_atom_site_label_2
_geom_torsion_atom_site_label_3
_geom_torsion_atom_site_label_4
_geom_torsion_site_symmetry_1
_geom_torsion_site_symmetry_2
_geom_torsion_site_symmetry_3
_geom_torsion_site_symmetry_4
_geom_torsion
_geom_torsion_publ_flag
C4A N3A C2A N2A . . . . 179.7(2) ?
C4A N3A C2A N1A . . . . 0.0(3) ?
C6A N1A C2A N2A . . . . -176.69(19) ?
C6A N1A C2A N3A . . . . 3.0(3) ?
C2A N3A C4A N4A . . . . 177.6(2) ?
C2A N3A C4A C5A . . . . -2.5(3) ?
N4A C4A C5A C6A . . . . -178.2(2) ?
N3A C4A C5A C6A . . . . 1.9(3) ?
C2A N1A C6A N5A . . . . 178.57(19) ?
C2A N1A C6A C5A . . . . -3.5(3) ?
C4A C5A C6A N5A . . . . 178.9(2) ?
C4A C5A C6A N1A . . . . 1.1(3) ?
C4B N3B C2B N2B . . . . -179.27(19) ?
C4B N3B C2B N1B . . . . 0.3(3) ?
C6B N1B C2B N3B . . . . 4.0(3) ?
C6B N1B C2B N2B . . . . -176.36(19) ?
C2B N3B C4B N4B . . . . 176.1(2) ?
C2B N3B C4B C5B . . . . -5.2(3) ?
N4B C4B C5B C6B . . . . -175.8(2) ?
N3B C4B C5B C6B . . . . 5.7(3) ?
C4B C5B C6B N5B . . . . -178.2(2) ?
C4B C5B C6B N1B . . . . -1.1(3) ?
C2B N1B C6B N5B . . . . 173.9(2) ?
C2B N1B C6B C5B . . . . -3.5(3) ?
C14A N6A C7A C8A . . . . 0.4(3) ?
N6A C7A C8A C9A . . . . -0.1(3) ?
N6A C7A C8A C15A . . . . -177.6(2) ?
C7A C8A C9A C10A . . . . 179.9(3) ?
C15A C8A C9A C10A . . . . -2.5(4) ?
C7A C8A C9A C14A . . . . -0.2(3) ?
C15A C8A C9A C14A . . . . 177.4(2) ?
C14A C9A C10A C11A . . . . -1.4(4) ?
C8A C9A C10A C11A . . . . 178.4(3) ?
C9A C10A C11A C12A . . . . 0.8(4) ?
C10A C11A C12A C13A . . . . 0.1(4) ?
C11A C12A C13A C14A . . . . -0.2(4) ?
C7A N6A C14A C13A . . . . 178.5(3) ?
C7A N6A C14A C9A . . . . -0.5(3) ?
C12A C13A C14A N6A . . . . -179.3(3) ?
C12A C13A C14A C9A . . . . -0.4(4) ?
C10A C9A C14A N6A . . . . -179.7(2) ?
C8A C9A C14A N6A . . . . 0.5(3) ?
C10A C9A C14A C13A . . . . 1.3(4) ?
C8A C9A C14A C13A . . . . -178.6(2) ?
C7A C8A C15A C16A . . . . -115.0(3) ?
C9A C8A C15A C16A . . . . 67.9(3) ?
C8A C15A C16A O1A . . . . 22.2(3) ?
C8A C15A C16A O2A . . . . -158.79(19) ?
C14B N6B C7B C8B . . . . 0.4(3) ?
N6B C7B C8B C9B . . . . -0.7(3) ?
N6B C7B C8B C15B . . . . -178.4(2) ?
C7B C8B C9B C10B . . . . -178.4(3) ?
C15B C8B C9B C10B . . . . -0.7(4) ?
C7B C8B C9B C14B . . . . 0.8(2) ?
C15B C8B C9B C14B . . . . 178.5(2) ?
C14B C9B C10B C11B . . . . 0.6(3) ?
C8B C9B C10B C11B . . . . 179.7(2) ?
C9B C10B C11B C12B . . . . 0.3(4) ?
C10B C11B C12B C13B . . . . -0.9(4) ?
C11B C12B C13B C14B . . . . 0.4(4) ?
C7B N6B C14B C13B . . . . 179.9(2) ?
C7B N6B C14B C9B . . . . 0.1(3) ?
C12B C13B C14B N6B . . . . -179.3(2) ?
C12B C13B C14B C9B . . . . 0.5(4) ?
C10B C9B C14B N6B . . . . 178.8(2) ?
C8B C9B C14B N6B . . . . -0.6(2) ?
C10B C9B C14B C13B . . . . -1.0(3) ?
C8B C9B C14B C13B . . . . 179.6(2) ?
C7B C8B C15B C16B . . . . -118.5(3) ?
C9B C8B C15B C16B . . . . 64.2(3) ?
C8B C15B C16B O2B . . . . -147.0(2) ?
C8B C15B C16B O1B . . . . 33.4(3) ?
